data_2239600
loop_
_publ_author_name
'Fu, Wei-Wei'
'Liang, Yan-Fei'
'Liu, Yang'
'Zhu, Xiao-Ming'

_publ_section_title
;
 A third polymorph of 1,4-bis(1<i>H</i>-benzimidazol-2-yl)benzene
;
_journal_issue 6
_journal_name_full 'Acta Crystallographica Section E'
_journal_page_first o699
_journal_paper_doi 10.1107/S1600536814011179
_journal_volume 70
_journal_year 2014
_chemical_formula_iupac 'C20 H14 N4'
_chemical_formula_moiety 'C20 H14 N4'
_chemical_formula_sum 'C20 H14 N4'
_chemical_formula_weight 310.35
_chemical_name_systematic
;
1,4-Bis(1<i>H</i>-benzimidazol-2-yl)benzene
;
_space_group_IT_number 14
_symmetry_cell_setting monoclinic
_symmetry_space_group_name_Hall '-P 2ybc'
_symmetry_space_group_name_H-M 'P 1 21/c 1'
_atom_sites_solution_hydrogens geom
_atom_sites_solution_primary direct
_atom_sites_solution_secondary difmap
_audit_creation_method SHELXL-97
_cell_angle_alpha 90.00
_cell_angle_beta 106.733(3)
_cell_angle_gamma 90.00
_cell_formula_units_Z 8
_cell_length_a 16.196(3)
_cell_length_b 20.174(3)
_cell_length_c 9.9010(16)
_cell_measurement_reflns_used 1697
_cell_measurement_temperature 296(2)
_cell_measurement_theta_max 21.99
_cell_measurement_theta_min 2.37
_cell_volume 3098.1(9)
_computing_cell_refinement 'SAINT (Bruker, 2007)'
_computing_data_collection 'APEX2 (Bruker, 2007)'
_computing_data_reduction 'SAINT (Bruker, 2007)'
_computing_molecular_graphics 'SHELXTL (Sheldrick, 2008) and DIAMOND (Brandenburg, 2008)'
_computing_publication_material 'SHELXTL (Sheldrick, 2008) and publCIF (Westrip, 2010)'
_computing_structure_refinement 'SHELXL97 (Sheldrick, 2008)'
_computing_structure_solution 'SHELXS97 (Sheldrick, 2008)'
_diffrn_ambient_temperature 296(2)
_diffrn_measured_fraction_theta_full 0.999
_diffrn_measured_fraction_theta_max 0.999
_diffrn_measurement_device_type 'Bruker APEXII CCD'
_diffrn_measurement_method '\f and \w scans'
_diffrn_radiation_monochromator graphite
_diffrn_radiation_source 'fine-focus sealed tube'
_diffrn_radiation_type MoK\a
_diffrn_radiation_wavelength 0.71073
_diffrn_reflns_av_R_equivalents 0.0622
_diffrn_reflns_av_sigmaI/netI 0.0763
_diffrn_reflns_limit_h_max 19
_diffrn_reflns_limit_h_min -16
_diffrn_reflns_limit_k_max 23
_diffrn_reflns_limit_k_min -23
_diffrn_reflns_limit_l_max 8
_diffrn_reflns_limit_l_min -11
_diffrn_reflns_number 15697
_diffrn_reflns_theta_full 24.99
_diffrn_reflns_theta_max 24.99
_diffrn_reflns_theta_min 2.02
_exptl_absorpt_coefficient_mu 0.082
_exptl_absorpt_correction_T_max 0.9862
_exptl_absorpt_correction_T_min 0.9790
_exptl_absorpt_correction_type multi-scan
_exptl_absorpt_process_details '(SADABS; Bruker, 2001)'
_exptl_crystal_colour yellow
_exptl_crystal_density_diffrn 1.331
_exptl_crystal_density_method 'not measured'
_exptl_crystal_description block
_exptl_crystal_F_000 1296
_exptl_crystal_size_max 0.26
_exptl_crystal_size_mid 0.22
_exptl_crystal_size_min 0.17
_refine_diff_density_max 0.205
_refine_diff_density_min -0.212
_refine_ls_extinction_coef 0.0018(3)
_refine_ls_extinction_expression Fc^*^=kFc[1+0.001xFc^2^\l^3^/sin(2\q)]^-1/4^
_refine_ls_extinction_method 'SHELXL97 (Sheldrick, 2008)'
_refine_ls_goodness_of_fit_ref 1.017
_refine_ls_hydrogen_treatment mixed
_refine_ls_matrix_type full
_refine_ls_number_parameters 450
_refine_ls_number_reflns 5451
_refine_ls_number_restraints 5
_refine_ls_restrained_S_all 1.020
_refine_ls_R_factor_all 0.1033
_refine_ls_R_factor_gt 0.0533
_refine_ls_shift/su_max 0.000
_refine_ls_shift/su_mean 0.000
_refine_ls_structure_factor_coef Fsqd
_refine_ls_weighting_details 'calc w=1/[\s^2^(Fo^2^)+(0.0420P)^2^+0.0000P] where P=(Fo^2^+2Fc^2^)/3'
_refine_ls_weighting_scheme calc
_refine_ls_wR_factor_gt 0.1104
_refine_ls_wR_factor_ref 0.1263
_reflns_number_gt 3197
_reflns_number_total 5451
_reflns_threshold_expression >2sigma(I)
_cod_data_source_file is5361sup1.cif
_cod_data_source_block I
_cod_original_cell_volume 3098.1(8)
_cod_original_sg_symbol_H-M 'P 21/c  '
_cod_database_code 2239600
_cod_database_fobs_code 2239600

loop_
_symmetry_equiv_pos_as_xyz
'x, y, z'
'-x, y+1/2, -z+1/2'
'-x, -y, -z'
'x, -y-1/2, z-1/2'

loop_
_atom_site_type_symbol
_atom_site_label
_atom_site_fract_x
_atom_site_fract_y
_atom_site_fract_z
_atom_site_U_iso_or_equiv
_atom_site_adp_type
_atom_site_calc_flag
_atom_site_refinement_flags
_atom_site_occupancy
_atom_site_symmetry_multiplicity
N N1 0.29247(12) -0.04939(9) 0.8970(2) 0.0422(5) Uani d . 1 1
N N2 0.27746(13) -0.04637(9) 0.6655(2) 0.0449(5) Uani d D 1 1
N N3 0.07524(11) 0.26679(8) 0.8390(2) 0.0400(5) Uani d . 1 1
N N4 0.06709(12) 0.27094(9) 0.6109(2) 0.0409(5) Uani d D 1 1
N N5 0.21368(12) -0.03614(9) 0.3559(2) 0.0457(5) Uani d . 1 1
N N6 0.25379(13) -0.06306(9) 0.1650(2) 0.0447(5) Uani d D 1 1
N N7 0.38516(11) 0.29079(8) 0.3466(2) 0.0429(5) Uani d . 1 1
N N8 0.39950(13) 0.27194(9) 0.1317(2) 0.0430(5) Uani d D 1 1
C C1 0.32991(14) -0.10557(10) 0.8589(3) 0.0419(6) Uani d . 1 1
C C2 0.37149(15) -0.15816(11) 0.9408(3) 0.0523(7) Uani d . 1 1
H H2A 0.3776 -0.1599 1.0371 0.063 Uiso calc R 1 1
C C3 0.40316(16) -0.20745(12) 0.8745(3) 0.0572(7) Uani d . 1 1
H H3 0.4315 -0.2432 0.9273 0.069 Uiso calc R 1 1
C C4 0.39416(16) -0.20559(12) 0.7306(3) 0.0585(7) Uani d . 1 1
H H4A 0.4166 -0.2401 0.6897 0.070 Uiso calc R 1 1
C C5 0.35302(15) -0.15420(12) 0.6475(3) 0.0551(7) Uani d . 1 1
H H5 0.3469 -0.1529 0.5512 0.066 Uiso calc R 1 1
C C6 0.32114(14) -0.10441(10) 0.7147(3) 0.0416(6) Uani d . 1 1
C C7 0.26227(14) -0.01539(10) 0.7780(3) 0.0404(6) Uani d . 1 1
C C8 0.22036(14) 0.04919(10) 0.7669(2) 0.0380(6) Uani d . 1 1
C C9 0.18877(15) 0.07285(10) 0.8733(3) 0.0463(6) Uani d . 1 1
H H9 0.1941 0.0470 0.9531 0.056 Uiso calc R 1 1
C C10 0.14979(15) 0.13358(11) 0.8634(3) 0.0483(6) Uani d . 1 1
H H10 0.1300 0.1486 0.9372 0.058 Uiso calc R 1 1
C C11 0.13940(13) 0.17303(10) 0.7452(2) 0.0366(5) Uani d U 1 1
C C12 0.17413(15) 0.15063(11) 0.6412(3) 0.0504(7) Uani d . 1 1
H H12 0.1704 0.1770 0.5627 0.061 Uiso calc R 1 1
C C13 0.21410(16) 0.08991(12) 0.6522(3) 0.0549(7) Uani d . 1 1
H H13 0.2373 0.0760 0.5813 0.066 Uiso calc R 1 1
C C14 0.09418(14) 0.23666(10) 0.7334(2) 0.0379(6) Uani d U 1 1
C C15 0.03436(14) 0.32525(11) 0.7812(3) 0.0425(6) Uani d . 1 1
C C16 0.00158(16) 0.37657(12) 0.8445(3) 0.0597(7) Uani d . 1 1
H H16 0.0040 0.3748 0.9395 0.072 Uiso calc R 1 1
C C17 -0.03427(19) 0.42969(13) 0.7627(4) 0.0739(9) Uani d . 1 1
H H17 -0.0555 0.4650 0.8032 0.089 Uiso calc R 1 1
C C18 -0.03965(18) 0.43187(13) 0.6192(4) 0.0740(9) Uani d . 1 1
H H18 -0.0648 0.4686 0.5665 0.089 Uiso calc R 1 1
C C19 -0.00906(15) 0.38159(12) 0.5539(3) 0.0579(7) Uani d . 1 1
H H19 -0.0133 0.3830 0.4582 0.069 Uiso calc R 1 1
C C20 0.02871(14) 0.32833(11) 0.6384(3) 0.0428(6) Uani d . 1 1
C C21 0.19204(14) -0.10180(11) 0.3204(3) 0.0441(6) Uani d . 1 1
C C22 0.15135(16) -0.14810(12) 0.3834(3) 0.0582(7) Uani d . 1 1
H H22 0.1335 -0.1371 0.4619 0.070 Uiso calc R 1 1
C C23 0.13831(17) -0.21025(13) 0.3267(3) 0.0627(8) Uani d . 1 1
H H23 0.1110 -0.2419 0.3670 0.075 Uiso calc R 1 1
C C24 0.16497(17) -0.22720(12) 0.2103(3) 0.0637(8) Uani d . 1 1
H H24 0.1561 -0.2703 0.1756 0.076 Uiso calc R 1 1
C C25 0.20405(16) -0.18225(11) 0.1449(3) 0.0587(7) Uani d . 1 1
H H25 0.2210 -0.1936 0.0658 0.070 Uiso calc R 1 1
C C26 0.21713(14) -0.11937(11) 0.2019(3) 0.0440(6) Uani d . 1 1
C C27 0.24929(14) -0.01533(10) 0.2595(2) 0.0396(6) Uani d . 1 1
C C28 0.28177(14) 0.05166(10) 0.2531(2) 0.0371(6) Uani d . 1 1
C C29 0.34685(14) 0.06484(10) 0.1920(3) 0.0447(6) Uani d . 1 1
H H29 0.3704 0.0302 0.1531 0.054 Uiso calc R 1 1
C C30 0.37728(15) 0.12830(11) 0.1877(3) 0.0458(6) Uani d . 1 1
H H30 0.4212 0.1362 0.1466 0.055 Uiso calc R 1 1
C C31 0.34253(14) 0.18036(10) 0.2446(2) 0.0372(5) Uani d . 1 1
C C32 0.27666(14) 0.16773(10) 0.3045(2) 0.0428(6) Uani d . 1 1
H H32 0.2529 0.2024 0.3427 0.051 Uiso calc R 1 1
C C33 0.24615(14) 0.10442(10) 0.3080(2) 0.0427(6) Uani d . 1 1
H H33 0.2013 0.0967 0.3473 0.051 Uiso calc R 1 1
C C34 0.37521(14) 0.24779(10) 0.2431(3) 0.0391(6) Uani d . 1 1
C C35 0.41685(14) 0.34739(10) 0.2989(3) 0.0400(6) Uani d . 1 1
C C36 0.43613(14) 0.40958(11) 0.3605(3) 0.0493(6) Uani d . 1 1
H H36 0.4292 0.4183 0.4488 0.059 Uiso calc R 1 1
C C37 0.46551(16) 0.45757(11) 0.2884(3) 0.0559(7) Uani d . 1 1
H H37 0.4784 0.4995 0.3281 0.067 Uiso calc R 1 1
C C38 0.47638(18) 0.44489(13) 0.1577(3) 0.0677(8) Uani d . 1 1
H H38 0.4973 0.4783 0.1118 0.081 Uiso calc R 1 1
C C39 0.45718(16) 0.38443(12) 0.0935(3) 0.0606(7) Uani d . 1 1
H H39 0.4645 0.3762 0.0052 0.073 Uiso calc R 1 1
C C40 0.42666(14) 0.33628(10) 0.1652(3) 0.0412(6) Uani d . 1 1
H H2 0.2599(15) -0.0344(12) 0.5728(19) 0.069(9) Uiso d D 1 1
H H4 0.0751(15) 0.2586(10) 0.5247(19) 0.059(8) Uiso d D 1 1
H H6 0.2687(15) -0.0543(12) 0.084(2) 0.070(8) Uiso d D 1 1
H H8 0.3954(16) 0.2505(11) 0.051(2) 0.069(9) Uiso d D 1 1

loop_
_atom_site_aniso_label
_atom_site_aniso_U_11
_atom_site_aniso_U_22
_atom_site_aniso_U_33
_atom_site_aniso_U_12
_atom_site_aniso_U_13
_atom_site_aniso_U_23
N1 0.0531(12) 0.0402(11) 0.0389(13) 0.0030(9) 0.0219(11) 0.0027(9)
N2 0.0578(13) 0.0460(12) 0.0346(14) 0.0063(10) 0.0192(12) -0.0028(11)
N3 0.0488(11) 0.0394(11) 0.0365(12) 0.0025(9) 0.0195(10) -0.0018(9)
N4 0.0485(12) 0.0412(11) 0.0381(14) 0.0025(9) 0.0204(11) -0.0002(10)
N5 0.0574(12) 0.0460(12) 0.0421(13) -0.0083(10) 0.0277(11) -0.0020(10)
N6 0.0608(13) 0.0405(11) 0.0409(14) -0.0066(10) 0.0277(12) -0.0020(10)
N7 0.0562(12) 0.0356(10) 0.0433(13) -0.0040(9) 0.0249(11) -0.0006(9)
N8 0.0548(12) 0.0417(12) 0.0379(14) -0.0039(9) 0.0217(11) -0.0011(10)
C1 0.0443(13) 0.0400(13) 0.0443(17) 0.0018(11) 0.0175(13) -0.0019(12)
C2 0.0614(15) 0.0470(15) 0.0520(18) 0.0081(13) 0.0218(15) 0.0081(13)
C3 0.0599(16) 0.0444(15) 0.069(2) 0.0109(13) 0.0207(17) 0.0033(14)
C4 0.0586(16) 0.0531(16) 0.066(2) 0.0107(13) 0.0209(17) -0.0101(15)
C5 0.0618(16) 0.0547(16) 0.0511(19) 0.0094(13) 0.0197(15) -0.0104(14)
C6 0.0454(13) 0.0388(13) 0.0437(16) 0.0015(11) 0.0178(13) -0.0022(12)
C7 0.0473(14) 0.0398(13) 0.0382(16) -0.0010(11) 0.0190(13) -0.0013(12)
C8 0.0439(13) 0.0386(13) 0.0350(15) 0.0021(10) 0.0167(12) 0.0023(11)
C9 0.0632(15) 0.0428(14) 0.0396(16) 0.0090(12) 0.0257(14) 0.0068(11)
C10 0.0663(16) 0.0468(14) 0.0414(16) 0.0093(12) 0.0304(14) 0.0006(12)
C11 0.0411(12) 0.0356(12) 0.0361(15) 0.0007(10) 0.0161(12) 0.0001(11)
C12 0.0674(16) 0.0507(15) 0.0415(17) 0.0156(13) 0.0288(15) 0.0092(12)
C13 0.0757(18) 0.0563(16) 0.0413(17) 0.0196(14) 0.0305(15) 0.0058(13)
C14 0.0443(13) 0.0396(13) 0.0340(15) -0.0063(11) 0.0177(12) 0.0005(11)
C15 0.0432(13) 0.0404(13) 0.0476(17) 0.0009(11) 0.0191(13) -0.0013(12)
C16 0.0655(17) 0.0596(17) 0.062(2) 0.0130(14) 0.0310(16) -0.0032(15)
C17 0.084(2) 0.0598(18) 0.083(3) 0.0289(16) 0.033(2) -0.0013(18)
C18 0.081(2) 0.0575(18) 0.084(3) 0.0277(15) 0.026(2) 0.0120(17)
C19 0.0630(16) 0.0552(16) 0.059(2) 0.0122(13) 0.0232(15) 0.0148(14)
C20 0.0419(13) 0.0395(13) 0.0504(18) 0.0022(11) 0.0185(13) 0.0022(12)
C21 0.0498(14) 0.0458(14) 0.0390(16) -0.0079(11) 0.0162(13) 0.0009(12)
C22 0.0701(17) 0.0579(16) 0.0534(19) -0.0156(14) 0.0287(15) 0.0026(14)
C23 0.0642(17) 0.0567(17) 0.069(2) -0.0192(14) 0.0215(17) 0.0094(15)
C24 0.0701(18) 0.0433(15) 0.081(2) -0.0116(13) 0.0264(18) -0.0039(15)
C25 0.0723(17) 0.0469(15) 0.064(2) -0.0089(13) 0.0310(16) -0.0103(14)
C26 0.0479(14) 0.0420(14) 0.0440(17) -0.0039(11) 0.0164(13) 0.0019(12)
C27 0.0466(14) 0.0399(13) 0.0353(15) -0.0014(11) 0.0166(12) -0.0011(11)
C28 0.0436(13) 0.0394(13) 0.0331(14) 0.0002(10) 0.0189(12) 0.0015(11)
C29 0.0536(14) 0.0385(13) 0.0516(17) -0.0020(11) 0.0304(14) -0.0060(12)
C30 0.0518(14) 0.0473(14) 0.0487(17) -0.0041(11) 0.0309(13) -0.0061(12)
C31 0.0420(13) 0.0383(13) 0.0346(15) 0.0028(10) 0.0163(12) 0.0023(11)
C32 0.0497(14) 0.0408(13) 0.0448(16) 0.0074(11) 0.0245(13) 0.0008(11)
C33 0.0453(13) 0.0430(14) 0.0465(16) 0.0001(11) 0.0240(13) 0.0009(12)
C34 0.0441(13) 0.0407(13) 0.0363(15) 0.0014(11) 0.0174(12) 0.0005(12)
C35 0.0455(13) 0.0384(13) 0.0398(16) 0.0005(11) 0.0180(12) 0.0021(11)
C36 0.0610(16) 0.0428(14) 0.0475(17) -0.0050(12) 0.0210(14) -0.0061(12)
C37 0.0678(17) 0.0432(14) 0.059(2) -0.0135(13) 0.0220(16) -0.0018(14)
C38 0.094(2) 0.0559(17) 0.059(2) -0.0259(15) 0.0307(19) 0.0058(15)
C39 0.0809(19) 0.0634(17) 0.0452(18) -0.0196(15) 0.0305(16) -0.0002(14)
C40 0.0458(13) 0.0400(13) 0.0415(16) -0.0051(11) 0.0183(13) 0.0008(11)

loop_
_atom_type_symbol
_atom_type_description
_atom_type_scat_dispersion_real
_atom_type_scat_dispersion_imag
_atom_type_scat_source
C C 0.0033 0.0016 'International Tables Vol C Tables 4.2.6.8 and 6.1.1.4'
H H 0.0000 0.0000 'International Tables Vol C Tables 4.2.6.8 and 6.1.1.4'
N N 0.0061 0.0033 'International Tables Vol C Tables 4.2.6.8 and 6.1.1.4'

loop_
_geom_angle_atom_site_label_1
_geom_angle_atom_site_label_2
_geom_angle_atom_site_label_3
_geom_angle
C7 N1 C1 104.99(19)
C7 N2 C6 107.2(2)
C7 N2 H2 128.7(16)
C6 N2 H2 123.9(16)
C14 N3 C15 104.86(19)
C14 N4 C20 107.5(2)
C14 N4 H4 126.0(14)
C20 N4 H4 126.5(14)
C27 N6 C26 106.80(19)
C27 N6 H6 122.9(15)
C26 N6 H6 129.2(16)
C34 N7 C35 104.58(19)
C34 N8 C40 106.7(2)
C34 N8 H8 126.0(16)
C40 N8 H8 127.2(16)
N1 C7 N2 112.4(2)
N1 C7 C8 124.9(2)
N2 C7 C8 122.6(2)
N7 C34 N8 113.25(19)
N7 C34 C31 124.7(2)
N8 C34 C31 122.0(2)
C12 C11 C10 117.7(2)
C12 C11 C14 121.8(2)
C10 C11 C14 120.5(2)
C27 N5 C21 104.58(18)
C10 C9 C8 121.3(2)
C10 C9 H9 119.4
C8 C9 H9 119.4
N4 C20 C19 132.5(2)
N4 C20 C15 105.2(2)
C19 C20 C15 122.3(2)
N2 C6 C5 132.0(2)
N2 C6 C1 105.44(19)
C5 C6 C1 122.6(2)
C9 C10 C11 121.1(2)
C9 C10 H10 119.5
C11 C10 H10 119.5
C29 C28 C33 118.47(19)
C29 C28 C27 121.76(19)
C33 C28 C27 119.76(19)
C2 C1 N1 130.0(2)
C2 C1 C6 120.1(2)
N1 C1 C6 109.9(2)
C13 C8 C9 117.7(2)
C13 C8 C7 121.0(2)
C9 C8 C7 121.2(2)
N7 C35 C36 130.6(2)
N7 C35 C40 110.15(19)
C36 C35 C40 119.2(2)
N3 C14 N4 112.65(19)
N3 C14 C11 124.4(2)
N4 C14 C11 122.9(2)
C13 C12 C11 121.0(2)
C13 C12 H12 119.5
C11 C12 H12 119.5
C32 C33 C28 120.6(2)
C32 C33 H33 119.7
C28 C33 H33 119.7
C30 C31 C32 119.19(19)
C30 C31 C34 120.74(19)
C32 C31 C34 120.06(19)
N5 C21 C22 130.1(2)
N5 C21 C26 110.01(19)
C22 C21 C26 119.9(2)
C39 C40 N8 132.6(2)
C39 C40 C35 122.1(2)
N8 C40 C35 105.26(19)
C29 C30 C31 120.1(2)
C29 C30 H30 120.0
C31 C30 H30 120.0
N6 C26 C25 132.6(2)
N6 C26 C21 105.4(2)
C25 C26 C21 122.0(2)
N5 C27 N6 113.21(19)
N5 C27 C28 124.4(2)
N6 C27 C28 122.4(2)
C20 C15 N3 109.85(19)
C20 C15 C16 120.2(2)
N3 C15 C16 130.0(2)
C12 C13 C8 121.1(2)
C12 C13 H13 119.4
C8 C13 H13 119.4
C3 C2 C1 117.5(2)
C3 C2 H2A 121.3
C1 C2 H2A 121.3
C33 C32 C31 120.6(2)
C33 C32 H32 119.7
C31 C32 H32 119.7
C30 C29 C28 121.1(2)
C30 C29 H29 119.5
C28 C29 H29 119.5
C38 C39 C40 117.2(2)
C38 C39 H39 121.4
C40 C39 H39 121.4
C4 C5 C6 116.4(2)
C4 C5 H5 121.8
C6 C5 H5 121.8
C37 C36 C35 118.5(2)
C37 C36 H36 120.7
C35 C36 H36 120.7
C36 C37 C38 121.1(2)
C36 C37 H37 119.5
C38 C37 H37 119.5
C2 C3 C4 121.9(2)
C2 C3 H3 119.1
C4 C3 H3 119.1
C18 C19 C20 116.4(3)
C18 C19 H19 121.8
C20 C19 H19 121.8
C5 C4 C3 121.6(2)
C5 C4 H4A 119.2
C3 C4 H4A 119.2
C17 C16 C15 117.9(3)
C17 C16 H16 121.0
C15 C16 H16 121.0
C23 C22 C21 118.0(2)
C23 C22 H22 121.0
C21 C22 H22 121.0
C24 C25 C26 116.9(2)
C24 C25 H25 121.5
C26 C25 H25 121.5
C25 C24 C23 121.8(2)
C25 C24 H24 119.1
C23 C24 H24 119.1
C19 C18 C17 122.1(3)
C19 C18 H18 119.0
C17 C18 H18 119.0
C22 C23 C24 121.4(2)
C22 C23 H23 119.3
C24 C23 H23 119.3
C39 C38 C37 121.8(2)
C39 C38 H38 119.1
C37 C38 H38 119.1
C16 C17 C18 121.2(3)
C16 C17 H17 119.4
C18 C17 H17 119.4

loop_
_geom_bond_atom_site_label_1
_geom_bond_atom_site_label_2
_geom_bond_distance
N1 C7 1.329(3)
N1 C1 1.388(3)
N2 H2 0.912(17)
N3 C14 1.319(3)
N3 C15 1.392(3)
N4 C14 1.355(3)
N4 C20 1.378(3)
N4 H4 0.933(16)
N5 C27 1.318(3)
N5 C21 1.389(3)
N6 C27 1.359(3)
N6 C26 1.379(3)
N6 H6 0.916(16)
N7 C34 1.316(3)
N7 C35 1.389(3)
N8 C34 1.363(3)
N8 C40 1.380(3)
N8 H8 0.898(16)
C1 C2 1.386(3)
C2 C3 1.370(3)
C2 H2A 0.9300
C3 C4 1.391(4)
C3 H3 0.9300
C4 H4A 0.9300
C5 C4 1.371(3)
C5 H5 0.9300
C6 N2 1.382(3)
C6 C5 1.384(3)
C6 C1 1.393(3)
C7 N2 1.360(3)
C7 C8 1.459(3)
C8 C13 1.381(3)
C9 C10 1.369(3)
C9 C8 1.381(3)
C9 H9 0.9300
C10 H10 0.9300
C11 C12 1.384(3)
C11 C10 1.385(3)
C11 C14 1.466(3)
C12 C13 1.375(3)
C12 H12 0.9300
C13 H13 0.9300
C15 C16 1.392(3)
C16 C17 1.368(3)
C16 H16 0.9300
C17 H17 0.9300
C18 C17 1.400(4)
C18 H18 0.9300
C19 C18 1.370(3)
C19 H19 0.9300
C20 C19 1.391(3)
C20 C15 1.392(3)
C21 C22 1.391(3)
C21 C26 1.393(3)
C22 C23 1.365(3)
C22 H22 0.9300
C23 H23 0.9300
C24 C23 1.385(4)
C24 H24 0.9300
C25 C24 1.370(3)
C25 H25 0.9300
C26 C25 1.380(3)
C28 C29 1.384(3)
C28 C33 1.393(3)
C28 C27 1.458(3)
C29 H29 0.9300
C30 C29 1.377(3)
C30 H30 0.9300
C31 C30 1.385(3)
C31 C32 1.386(3)
C32 H32 0.9300
C33 C32 1.373(3)
C33 H33 0.9300
C34 C31 1.461(3)
C35 C36 1.391(3)
C35 C40 1.396(3)
C36 C37 1.367(3)
C36 H36 0.9300
C37 C38 1.379(4)
C37 H37 0.9300
C38 H38 0.9300
C39 C38 1.369(3)
C39 H39 0.9300
C40 C39 1.376(3)

loop_
_geom_hbond_atom_site_label_D
_geom_hbond_atom_site_label_H
_geom_hbond_atom_site_label_A
_geom_hbond_site_symmetry_A
_geom_hbond_distance_DH
_geom_hbond_distance_HA
_geom_hbond_distance_DA
_geom_hbond_angle_DHA
N2 H2 N5 . 0.912(17) 2.061(18) 2.947(3) 164(2)
N4 H4 N3 4_565 0.933(16) 1.909(17) 2.837(3) 172(2)
N6 H6 N1 1_554 0.916(16) 2.002(17) 2.910(3) 171(2)
N8 H8 N7 4_565 0.898(16) 2.146(17) 3.041(3) 174(2)
C12 H12 N3 4_565 0.93 2.57 3.396(3) 148

loop_
_geom_torsion_atom_site_label_1
_geom_torsion_atom_site_label_2
_geom_torsion_atom_site_label_3
_geom_torsion_atom_site_label_4
_geom_torsion
C1 N1 C7 N2 0.4(3)
C1 N1 C7 C8 -177.3(2)
C35 N7 C34 N8 1.0(3)
C35 N7 C34 C31 -179.7(2)
C40 N8 C34 N7 -0.7(3)
C40 N8 C34 C31 179.96(19)
C14 N4 C20 C19 179.1(2)
C14 N4 C20 C15 -0.4(2)
C8 C9 C10 C11 1.1(4)
C12 C11 C10 C9 -3.6(4)
C14 C11 C10 C9 177.3(2)
C7 N1 C1 C2 179.8(2)
C7 N1 C1 C6 -0.2(2)
N2 C6 C1 C2 179.97(19)
C5 C6 C1 C2 -0.4(4)
N2 C6 C1 N1 -0.1(2)
C5 C6 C1 N1 179.6(2)
C10 C9 C8 C13 2.3(4)
C10 C9 C8 C7 179.7(2)
N1 C7 C8 C13 160.4(2)
N2 C7 C8 C13 -17.1(3)
N1 C7 C8 C9 -16.9(3)
N2 C7 C8 C9 165.6(2)
C34 N7 C35 C36 177.0(2)
C34 N7 C35 C40 -0.9(3)
N1 C7 N2 C6 -0.4(3)
C8 C7 N2 C6 177.33(19)
C5 C6 N2 C7 -179.4(2)
C1 C6 N2 C7 0.3(2)
C15 N3 C14 N4 -1.1(2)
C15 N3 C14 C11 179.01(19)
C20 N4 C14 N3 1.0(3)
C20 N4 C14 C11 -179.10(19)
C12 C11 C14 N3 -165.6(2)
C10 C11 C14 N3 13.4(3)
C12 C11 C14 N4 14.5(3)
C10 C11 C14 N4 -166.5(2)
C10 C11 C12 C13 2.9(4)
C14 C11 C12 C13 -178.1(2)
C29 C28 C33 C32 -1.7(3)
C27 C28 C33 C32 179.2(2)
N7 C34 C31 C30 -141.3(2)
N8 C34 C31 C30 38.0(3)
N7 C34 C31 C32 38.0(3)
N8 C34 C31 C32 -142.7(2)
C27 N5 C21 C22 -178.7(3)
C27 N5 C21 C26 1.0(3)
C34 N8 C40 C39 -179.4(3)
C34 N8 C40 C35 0.0(3)
N7 C35 C40 C39 -180.0(2)
C36 C35 C40 C39 1.8(4)
N7 C35 C40 N8 0.6(3)
C36 C35 C40 N8 -177.6(2)
C32 C31 C30 C29 -0.5(3)
C34 C31 C30 C29 178.9(2)
C27 N6 C26 C25 -180.0(3)
C27 N6 C26 C21 -0.1(3)
N5 C21 C26 N6 -0.5(3)
C22 C21 C26 N6 179.2(2)
N5 C21 C26 C25 179.3(2)
C22 C21 C26 C25 -0.9(4)
C21 N5 C27 N6 -1.1(3)
C21 N5 C27 C28 179.4(2)
C26 N6 C27 N5 0.8(3)
C26 N6 C27 C28 -179.7(2)
C29 C28 C27 N5 153.5(2)
C33 C28 C27 N5 -27.4(3)
C29 C28 C27 N6 -26.0(3)
C33 C28 C27 N6 153.2(2)
N4 C20 C15 N3 -0.2(2)
C19 C20 C15 N3 -179.8(2)
N4 C20 C15 C16 179.6(2)
C19 C20 C15 C16 0.0(4)
C14 N3 C15 C20 0.8(2)
C14 N3 C15 C16 -179.0(2)
C11 C12 C13 C8 0.4(4)
C9 C8 C13 C12 -3.0(4)
C7 C8 C13 C12 179.6(2)
N1 C1 C2 C3 -179.6(2)
C6 C1 C2 C3 0.4(3)
C28 C33 C32 C31 1.0(3)
C30 C31 C32 C33 0.1(3)
C34 C31 C32 C33 -179.2(2)
C31 C30 C29 C28 -0.3(4)
C33 C28 C29 C30 1.3(3)
C27 C28 C29 C30 -179.5(2)
N8 C40 C39 C38 178.1(2)
C35 C40 C39 C38 -1.2(4)
N2 C6 C5 C4 179.7(2)
C1 C6 C5 C4 0.1(4)
N7 C35 C36 C37 -178.8(2)
C40 C35 C36 C37 -1.0(3)
C35 C36 C37 C38 -0.3(4)
C1 C2 C3 C4 -0.2(4)
N4 C20 C19 C18 -178.6(2)
C15 C20 C19 C18 0.9(4)
C6 C5 C4 C3 0.1(4)
C2 C3 C4 C5 0.0(4)
C20 C15 C16 C17 -1.2(4)
N3 C15 C16 C17 178.6(2)
N5 C21 C22 C23 -179.6(2)
C26 C21 C22 C23 0.8(4)
N6 C26 C25 C24 179.8(2)
C21 C26 C25 C24 0.0(4)
C26 C25 C24 C23 1.1(4)
C20 C19 C18 C17 -0.7(4)
C21 C22 C23 C24 0.3(4)
C25 C24 C23 C22 -1.3(5)
C40 C39 C38 C37 -0.2(4)
C36 C37 C38 C39 1.0(5)
C15 C16 C17 C18 1.4(4)
C19 C18 C17 C16 -0.4(5)
